data_7121396
loop_
_publ_author_name
'Adams, Richard D.'
'Kiprotich, Emmanuel J.'
'Smith, Mark D.'

_publ_section_title
;
 Multiple cluster CH activations and transformations of furan by triosmium
 carbonyl complexes.
;
_journal_issue 28
_journal_name_full 'Chemical communications (Cambridge, England)'
_journal_page_first 3464
_journal_page_last 3467
_journal_paper_doi 10.1039/C8CC01532E
_journal_volume 54
_journal_year 2018
_chemical_formula_sum 'C21 H4 O18 Os6'
_chemical_formula_weight 1685.44
_space_group_IT_number 2
_space_group_name_Hall '-P 1'
_space_group_name_H-M_alt 'P -1'
_symmetry_cell_setting triclinic
_symmetry_space_group_name_Hall '-P 1'
_symmetry_space_group_name_H-M 'P -1'
_atom_sites_solution_hydrogens geom
_atom_sites_solution_primary direct
_atom_sites_solution_secondary difmap
_audit_creation_method SHELXL-97
_audit_update_record
;
2018-02-03 deposited with the CCDC.
2018-03-12 downloaded from the CCDC.
;
_cell_angle_alpha 98.507(2)
_cell_angle_beta 95.159(2)
_cell_angle_gamma 119.2940(10)
_cell_formula_units_Z 2
_cell_length_a 9.4304(5)
_cell_length_b 9.4911(5)
_cell_length_c 20.1170(9)
_cell_measurement_reflns_used 9901
_cell_measurement_temperature 100(2)
_cell_measurement_theta_max 29.97
_cell_measurement_theta_min 2.50
_cell_volume 1525.29(14)
_computing_cell_refinement 'SAINT v8.37A (Bruker, 2014)'
_computing_data_collection 'APEX3 V2016.5-0 (Bruker, 2016)'
_computing_data_reduction 'SAINT v8.37A'
_computing_molecular_graphics 'SHELXTL V6.1 (Sheldrick, 2000)'
_computing_publication_material 'SHELXTL V6.1'
_computing_structure_refinement 'SHELXL-97 (Sheldrick, 1997)'
_computing_structure_solution 'SHELXS-97 (Sheldrick, 1990)'
_diffrn_ambient_temperature 100(2)
_diffrn_measured_fraction_theta_full 0.994
_diffrn_measured_fraction_theta_max 0.994
_diffrn_measurement_device_type 'Bruker D8 QUEST diffractometer'
_diffrn_measurement_method 'omega scans'
_diffrn_radiation_monochromator graphite
_diffrn_radiation_source 'fine-focus sealed tube'
_diffrn_radiation_type MoK\a
_diffrn_radiation_wavelength 0.71073
_diffrn_reflns_av_R_equivalents 0.0606
_diffrn_reflns_av_sigmaI/netI 0.0453
_diffrn_reflns_limit_h_max 13
_diffrn_reflns_limit_h_min -13
_diffrn_reflns_limit_k_max 13
_diffrn_reflns_limit_k_min -13
_diffrn_reflns_limit_l_max 28
_diffrn_reflns_limit_l_min -28
_diffrn_reflns_number 61060
_diffrn_reflns_theta_full 30.10
_diffrn_reflns_theta_max 30.10
_diffrn_reflns_theta_min 2.50
_diffrn_standards_decay_% <1
_exptl_absorpt_coefficient_mu 24.970
_exptl_absorpt_correction_T_max 0.3576
_exptl_absorpt_correction_T_min 0.1723
_exptl_absorpt_correction_type multi-scan
_exptl_absorpt_process_details '(SADABS, Bruker, 2016)'
_exptl_crystal_colour yellow
_exptl_crystal_density_diffrn 3.670
_exptl_crystal_density_method 'not measured'
_exptl_crystal_description plate
_exptl_crystal_F_000 1460
_exptl_crystal_size_max 0.08
_exptl_crystal_size_mid 0.04
_exptl_crystal_size_min 0.02
_refine_diff_density_max 1.771
_refine_diff_density_min -2.041
_refine_diff_density_rms 0.370
_refine_ls_extinction_method none
_refine_ls_goodness_of_fit_ref 1.081
_refine_ls_hydrogen_treatment mixed
_refine_ls_matrix_type full
_refine_ls_number_parameters 422
_refine_ls_number_reflns 8941
_refine_ls_number_restraints 2
_refine_ls_restrained_S_all 1.081
_refine_ls_R_factor_all 0.0501
_refine_ls_R_factor_gt 0.0306
_refine_ls_shift/su_max 0.003
_refine_ls_shift/su_mean 0.000
_refine_ls_structure_factor_coef Fsqd
_refine_ls_weighting_details 'calc w=1/[\s^2^(Fo^2^)+(0.0118P)^2^+4.3756P] where P=(Fo^2^+2Fc^2^)/3'
_refine_ls_weighting_scheme calc
_refine_ls_wR_factor_gt 0.0434
_refine_ls_wR_factor_ref 0.0474
_reflns_number_gt 7153
_reflns_number_total 8941
_reflns_threshold_expression >2sigma(I)
_cod_data_source_file c8cc01532e2.cif
_cod_data_source_block p-1
_cod_depositor_comments
;
The following automatic conversions were performed:

'_symmetry_cell_setting' value 'Triclinic' changed to 'triclinic'
according to
/home/data/users/saulius/crontab/automatic-downloads/rss-feeds/RSC/lib/dictionaries/cif_core.dic
dictionary named 'cif_core.dic' version 2.4.2 from 2011-04-26.

Automatic conversion script
Id: cif_fix_values 4973 2017-02-22 13:04:09Z antanas 

 Adding full bibliography for 7121393--7121398.cif.
;
_cod_original_cell_volume 1525.29(13)
_cod_original_sg_symbol_H-M P-1
_cod_database_code 7121396

loop_
_symmetry_equiv_pos_as_xyz
'x, y, z'
'-x, -y, -z'

loop_
_atom_site_label
_atom_site_type_symbol
_atom_site_fract_x
_atom_site_fract_y
_atom_site_fract_z
_atom_site_U_iso_or_equiv
_atom_site_adp_type
_atom_site_occupancy
_atom_site_symmetry_multiplicity
_atom_site_calc_flag
_atom_site_refinement_flags
Os1 Os 0.00473(3) -0.25060(3) 0.135111(12) 0.00981(5) Uani 1 1 d D
Os2 Os 0.32697(3) -0.16693(3) 0.186147(12) 0.01014(5) Uani 1 1 d .
Os3 Os 0.27324(3) 0.01651(3) 0.092820(11) 0.00962(5) Uani 1 1 d D
Os4 Os 0.46644(3) 0.30888(3) 0.324649(11) 0.00939(5) Uani 1 1 d .
Os5 Os 0.36864(3) 0.09841(3) 0.416024(12) 0.01043(5) Uani 1 1 d .
Os6 Os 0.13608(3) 0.17957(3) 0.354774(12) 0.01038(5) Uani 1 1 d .
O10 O -0.1237(5) -0.3694(5) 0.2615(2) 0.0218(10) Uani 1 1 d .
O11 O -0.1260(6) -0.5973(5) 0.0452(2) 0.0263(11) Uani 1 1 d .
O12 O -0.2972(6) -0.2251(6) 0.0881(3) 0.0305(12) Uani 1 1 d .
O20 O 0.6900(5) -0.0531(5) 0.2356(2) 0.0226(10) Uani 1 1 d .
O21 O 0.2204(6) -0.3593(6) 0.2986(2) 0.0261(11) Uani 1 1 d .
O22 O 0.2841(6) -0.4664(6) 0.0870(2) 0.0268(11) Uani 1 1 d .
O30 O 0.0736(5) 0.1807(5) 0.0625(2) 0.0212(10) Uani 1 1 d .
O31 O 0.6070(5) 0.3358(6) 0.1389(2) 0.0276(12) Uani 1 1 d .
O32 O 0.3253(5) -0.0540(5) -0.0554(2) 0.0191(10) Uani 1 1 d .
O40 O 0.4737(6) 0.5215(6) 0.2232(2) 0.0268(11) Uani 1 1 d .
O41 O 0.7056(5) 0.5862(6) 0.4467(2) 0.0234(11) Uani 1 1 d .
O42 O 0.7615(5) 0.2820(5) 0.2897(2) 0.0224(10) Uani 1 1 d .
O50 O 0.5779(5) 0.3264(5) 0.5560(2) 0.0223(10) Uani 1 1 d .
O51 O 0.6196(6) -0.0009(6) 0.3840(2) 0.0260(11) Uani 1 1 d .
O52 O 0.1380(6) -0.2121(6) 0.4634(3) 0.0317(12) Uani 1 1 d .
O60 O 0.0145(5) 0.2075(6) 0.2145(2) 0.0223(10) Uani 1 1 d .
O61 O 0.0360(6) 0.4144(6) 0.4329(2) 0.0255(11) Uani 1 1 d .
O62 O -0.1719(5) -0.1411(6) 0.3639(3) 0.0255(11) Uani 1 1 d .
C2 C 0.2005(7) -0.0203(7) 0.1861(3) 0.0125(12) Uani 1 1 d .
C3 C 0.2795(7) 0.0368(7) 0.2526(3) 0.0118(12) Uani 1 1 d .
C4 C 0.2564(7) 0.0545(7) 0.3184(3) 0.0084(11) Uani 1 1 d .
C10 C -0.0762(7) -0.3271(7) 0.2138(3) 0.0160(13) Uani 1 1 d .
C11 C -0.0802(7) -0.4694(8) 0.0779(3) 0.0168(13) Uani 1 1 d .
C12 C -0.1832(8) -0.2334(8) 0.1056(3) 0.0195(14) Uani 1 1 d .
C20 C 0.5586(7) -0.0843(7) 0.2185(3) 0.0159(13) Uani 1 1 d .
C21 C 0.2592(7) -0.2866(7) 0.2566(3) 0.0147(13) Uani 1 1 d .
C22 C 0.2980(7) -0.3573(8) 0.1241(3) 0.0155(13) Uani 1 1 d .
C30 C 0.1518(7) 0.1229(7) 0.0728(3) 0.0132(13) Uani 1 1 d .
C31 C 0.4800(8) 0.2192(8) 0.1214(3) 0.0158(13) Uani 1 1 d .
C32 C 0.3068(7) -0.0271(7) -0.0019(3) 0.0148(13) Uani 1 1 d .
C40 C 0.4735(8) 0.4413(8) 0.2593(3) 0.0164(13) Uani 1 1 d .
C41 C 0.6150(8) 0.4855(7) 0.4014(3) 0.0146(13) Uani 1 1 d .
C42 C 0.6479(7) 0.2872(7) 0.3022(3) 0.0129(12) Uani 1 1 d .
C50 C 0.4991(7) 0.2389(7) 0.5055(3) 0.0135(12) Uani 1 1 d .
C51 C 0.5243(8) 0.0348(8) 0.3970(3) 0.0150(13) Uani 1 1 d .
C52 C 0.2258(8) -0.0953(8) 0.4469(3) 0.0152(13) Uani 1 1 d .
C60 C 0.0516(7) 0.1927(7) 0.2673(3) 0.0146(13) Uani 1 1 d .
C61 C 0.0740(7) 0.3284(8) 0.4059(3) 0.0151(13) Uani 1 1 d .
C62 C -0.0619(8) -0.0211(8) 0.3598(3) 0.0150(13) Uani 1 1 d .
H1 H 0.088(5) -0.183(5) 0.0611(12) 0.05(2) Uiso 1 1 d D
H2 H 0.385(8) -0.083(8) 0.114(3) 0.025(18) Uiso 1 1 d .
H3 H 0.228(9) 0.186(9) 0.435(4) 0.04(2) Uiso 1 1 d .
H4 H 0.317(8) 0.360(8) 0.350(3) 0.04(2) Uiso 1 1 d .

loop_
_atom_site_aniso_label
_atom_site_aniso_U_11
_atom_site_aniso_U_22
_atom_site_aniso_U_33
_atom_site_aniso_U_23
_atom_site_aniso_U_13
_atom_site_aniso_U_12
Os1 0.00842(11) 0.00889(11) 0.00986(11) 0.00146(9) 0.00077(9) 0.00305(9)
Os2 0.00988(11) 0.01037(11) 0.01048(11) 0.00195(9) 0.00081(9) 0.00566(9)
Os3 0.00948(11) 0.00958(11) 0.00840(11) 0.00199(9) 0.00123(9) 0.00389(9)
Os4 0.00905(11) 0.00976(11) 0.00907(11) 0.00176(9) 0.00069(9) 0.00483(9)
Os5 0.01207(11) 0.01226(11) 0.00840(11) 0.00267(9) 0.00105(9) 0.00732(9)
Os6 0.01009(11) 0.01240(11) 0.00994(11) 0.00219(9) 0.00182(9) 0.00679(9)
O10 0.023(2) 0.020(2) 0.018(2) 0.009(2) 0.008(2) 0.006(2)
O11 0.026(3) 0.016(2) 0.024(3) -0.004(2) 0.009(2) 0.003(2)
O12 0.023(3) 0.036(3) 0.040(3) 0.013(2) 0.003(2) 0.020(2)
O20 0.015(2) 0.025(3) 0.027(3) 0.002(2) -0.002(2) 0.011(2)
O21 0.032(3) 0.026(3) 0.026(3) 0.017(2) 0.008(2) 0.015(2)
O22 0.034(3) 0.020(3) 0.026(3) -0.005(2) -0.001(2) 0.018(2)
O30 0.024(3) 0.020(2) 0.025(3) 0.009(2) 0.004(2) 0.014(2)
O31 0.019(3) 0.023(3) 0.030(3) -0.002(2) 0.011(2) 0.003(2)
O32 0.021(2) 0.023(2) 0.014(2) 0.0042(19) 0.0070(19) 0.012(2)
O40 0.042(3) 0.027(3) 0.026(3) 0.017(2) 0.009(2) 0.024(2)
O41 0.022(2) 0.023(3) 0.018(2) -0.002(2) -0.003(2) 0.009(2)
O42 0.017(2) 0.022(3) 0.032(3) 0.004(2) 0.008(2) 0.012(2)
O50 0.025(3) 0.023(3) 0.017(2) 0.000(2) -0.002(2) 0.014(2)
O51 0.031(3) 0.044(3) 0.022(3) 0.014(2) 0.012(2) 0.030(3)
O52 0.034(3) 0.026(3) 0.039(3) 0.019(2) 0.016(2) 0.014(2)
O60 0.022(2) 0.034(3) 0.016(2) 0.009(2) 0.003(2) 0.017(2)
O61 0.033(3) 0.026(3) 0.025(3) 0.007(2) 0.014(2) 0.019(2)
O62 0.019(2) 0.021(3) 0.044(3) 0.017(2) 0.015(2) 0.011(2)
C2 0.014(3) 0.012(3) 0.014(3) 0.004(2) 0.003(2) 0.009(2)
C3 0.009(3) 0.012(3) 0.016(3) 0.008(2) 0.004(2) 0.005(2)
C4 0.007(3) 0.010(3) 0.007(3) 0.001(2) -0.002(2) 0.004(2)
C10 0.012(3) 0.009(3) 0.022(4) -0.001(3) 0.000(3) 0.003(2)
C11 0.015(3) 0.019(3) 0.015(3) 0.007(3) 0.003(3) 0.007(3)
C12 0.023(4) 0.012(3) 0.020(3) 0.000(3) 0.004(3) 0.007(3)
C20 0.012(3) 0.013(3) 0.020(3) 0.002(3) 0.002(3) 0.004(3)
C21 0.013(3) 0.017(3) 0.014(3) 0.000(3) -0.003(2) 0.010(3)
C22 0.014(3) 0.022(3) 0.010(3) 0.004(3) 0.001(2) 0.010(3)
C30 0.015(3) 0.010(3) 0.008(3) 0.003(2) 0.000(2) 0.002(2)
C31 0.017(3) 0.016(3) 0.013(3) 0.002(3) 0.004(3) 0.008(3)
C32 0.010(3) 0.012(3) 0.020(3) 0.005(3) 0.001(3) 0.004(2)
C40 0.017(3) 0.021(3) 0.013(3) 0.000(3) 0.001(3) 0.012(3)
C41 0.021(3) 0.015(3) 0.013(3) 0.005(3) 0.003(3) 0.012(3)
C42 0.015(3) 0.007(3) 0.010(3) 0.003(2) -0.001(2) 0.001(2)
C50 0.013(3) 0.014(3) 0.013(3) 0.003(2) -0.001(2) 0.006(3)
C51 0.019(3) 0.020(3) 0.010(3) 0.008(3) 0.002(3) 0.012(3)
C52 0.019(3) 0.015(3) 0.017(3) 0.003(3) 0.004(3) 0.013(3)
C60 0.012(3) 0.018(3) 0.018(3) 0.003(3) 0.004(3) 0.010(3)
C61 0.014(3) 0.018(3) 0.011(3) 0.006(3) 0.001(2) 0.006(3)
C62 0.017(3) 0.021(3) 0.014(3) 0.005(3) 0.004(3) 0.015(3)

loop_
_atom_type_symbol
_atom_type_description
_atom_type_scat_dispersion_real
_atom_type_scat_dispersion_imag
_atom_type_scat_source
C C 0.0033 0.0016 'International Tables Vol C Tables 4.2.6.8 and 6.1.1.4'
H H 0.0000 0.0000 'International Tables Vol C Tables 4.2.6.8 and 6.1.1.4'
O O 0.0106 0.0060 'International Tables Vol C Tables 4.2.6.8 and 6.1.1.4'
Os Os -1.2165 7.6030 'International Tables Vol C Tables 4.2.6.8 and 6.1.1.4'

loop_
_geom_angle_atom_site_label_1
_geom_angle_atom_site_label_2
_geom_angle_atom_site_label_3
_geom_angle
C10 Os1 C12 92.6(3)
C10 Os1 C11 95.7(2)
C12 Os1 C11 95.5(3)
C10 Os1 C2 97.2(2)
C12 Os1 C2 109.9(2)
C11 Os1 C2 150.8(2)
C10 Os1 Os2 93.58(18)
C12 Os1 Os2 161.79(18)
C11 Os1 Os2 100.93(18)
C2 Os1 Os2 52.27(16)
C10 Os1 Os3 142.85(17)
C12 Os1 Os3 103.99(19)
C11 Os1 Os3 115.11(18)
C2 Os1 Os3 46.02(16)
Os2 Os1 Os3 61.784(9)
C10 Os1 H1 177(2)
C12 Os1 H1 90(2)
C11 Os1 H1 83.1(13)
C2 Os1 H1 82.8(7)
Os2 Os1 H1 84.2(18)
Os3 Os1 H1 36.9(7)
C21 Os2 C22 92.0(3)
C21 Os2 C20 93.1(3)
C22 Os2 C20 93.3(3)
C21 Os2 C2 106.2(2)
C22 Os2 C2 133.2(2)
C20 Os2 C2 127.2(2)
C21 Os2 C3 86.4(2)
C22 Os2 C3 163.6(2)
C20 Os2 C3 103.1(2)
C2 Os2 C3 33.5(2)
C21 Os2 Os1 92.44(18)
C22 Os2 Os1 90.37(18)
C20 Os2 Os1 173.24(18)
C2 Os2 Os1 47.17(15)
C3 Os2 Os1 73.45(13)
C21 Os2 Os3 149.37(18)
C22 Os2 Os3 102.03(18)
C20 Os2 Os3 112.83(18)
C2 Os2 Os3 45.24(15)
C3 Os2 Os3 72.54(14)
Os1 Os2 Os3 60.750(8)
C21 Os2 H2 172(2)
C22 Os2 H2 80(2)
C20 Os2 H2 87(2)
C2 Os2 H2 80(2)
C3 Os2 H2 102(2)
Os1 Os2 H2 88(2)
Os3 Os2 H2 35(2)
H1 Os3 C31 174.6(19)
H1 Os3 C30 90(2)
C31 Os3 C30 93.9(3)
H1 Os3 C32 81.5(9)
C31 Os3 C32 94.3(2)
C30 Os3 C32 94.9(2)
H1 Os3 C2 82.7(7)
C31 Os3 C2 100.9(2)
C30 Os3 C2 94.5(2)
C32 Os3 C2 161.5(2)
H1 Os3 Os1 36.9(7)
C31 Os3 Os1 146.25(18)
C30 Os3 Os1 94.73(17)
C32 Os3 Os1 117.31(16)
C2 Os3 Os1 45.89(16)
H1 Os3 Os2 80.5(18)
C31 Os3 Os2 98.69(19)
C30 Os3 Os2 143.77(17)
C32 Os3 Os2 117.62(18)
C2 Os3 Os2 49.82(16)
Os1 Os3 Os2 57.465(8)
H1 Os3 H1 0(3)
C31 Os3 H1 174.6(19)
C30 Os3 H1 90(2)
C32 Os3 H1 81.5(9)
C2 Os3 H1 82.7(7)
Os1 Os3 H1 36.9(7)
Os2 Os3 H1 80.5(18)
H1 Os3 H2 90(3)
C31 Os3 H2 86(2)
C30 Os3 H2 178(2)
C32 Os3 H2 87(2)
C2 Os3 H2 84(2)
Os1 Os3 H2 84.1(19)
Os2 Os3 H2 35(2)
H1 Os3 H2 90(3)
C42 Os4 C41 88.9(2)
C42 Os4 C40 95.4(3)
C41 Os4 C40 98.5(3)
C42 Os4 C4 107.0(2)
C41 Os4 C4 132.0(2)
C40 Os4 C4 123.7(2)
C42 Os4 C3 88.9(2)
C41 Os4 C3 162.6(2)
C40 Os4 C3 98.9(2)
C4 Os4 C3 33.73(19)
C42 Os4 Os5 98.80(17)
C41 Os4 Os5 87.66(18)
C40 Os4 Os5 164.60(18)
C4 Os4 Os5 45.88(14)
C3 Os4 Os5 75.66(14)
C42 Os4 Os6 153.04(17)
C41 Os4 Os6 106.71(18)
C40 Os4 Os6 103.56(18)
C4 Os4 Os6 46.33(14)
C3 Os4 Os6 69.59(13)
Os5 Os4 Os6 61.061(8)
C42 Os4 H4 172(2)
C41 Os4 H4 84(2)
C40 Os4 H4 81(2)
C4 Os4 H4 81(2)
C3 Os4 H4 99(2)
Os5 Os4 H4 85(2)
Os6 Os4 H4 35(2)
C51 Os5 C52 95.7(3)
C51 Os5 C50 93.7(3)
C52 Os5 C50 97.5(3)
C51 Os5 C4 98.1(2)
C52 Os5 C4 103.9(2)
C50 Os5 C4 154.2(2)
C51 Os5 Os4 90.96(18)
C52 Os5 Os4 155.86(18)
C50 Os5 Os4 105.16(17)
C4 Os5 Os4 52.08(15)
C51 Os5 Os6 143.54(18)
C52 Os5 Os6 101.76(18)
C50 Os5 Os6 115.03(18)
C4 Os5 Os6 46.76(16)
Os4 Os5 Os6 61.235(8)
C51 Os5 H3 174(2)
C52 Os5 H3 90(2)
C50 Os5 H3 84(2)
C4 Os5 H3 82(2)
Os4 Os5 H3 84(2)
Os6 Os5 H3 35(2)
C60 Os6 C62 95.3(3)
C60 Os6 C61 93.8(2)
C62 Os6 C61 94.5(2)
C60 Os6 C4 96.6(2)
C62 Os6 C4 93.9(2)
C61 Os6 C4 165.9(2)
C60 Os6 Os5 139.93(17)
C62 Os6 Os5 96.34(18)
C61 Os6 Os5 123.15(17)
C4 Os6 Os5 44.43(15)
C60 Os6 Os4 92.01(17)
C62 Os6 Os4 143.64(17)
C61 Os6 Os4 120.47(17)
C4 Os6 Os4 49.79(15)
Os5 Os6 Os4 57.704(8)
C60 Os6 H3 175(2)
C62 Os6 H3 90(2)
C61 Os6 H3 85(2)
C4 Os6 H3 84(2)
Os5 Os6 H3 40(2)
Os4 Os6 H3 84(2)
C60 Os6 H4 85(2)
C62 Os6 H4 179(2)
C61 Os6 H4 86(2)
C4 Os6 H4 85(2)
Os5 Os6 H4 83(2)
Os4 Os6 H4 36(2)
H3 Os6 H4 90(3)
C3 C2 Os1 130.8(4)
C3 C2 Os3 135.0(4)
Os1 C2 Os3 88.1(2)
C3 C2 Os2 81.3(4)
Os1 C2 Os2 80.6(2)
Os3 C2 Os2 84.9(2)
C2 C3 C4 143.9(6)
C2 C3 Os4 134.5(4)
C4 C3 Os4 65.3(3)
C2 C3 Os2 65.2(3)
C4 C3 Os2 129.4(4)
Os4 C3 Os2 132.3(2)
C3 C4 Os5 142.3(4)
C3 C4 Os6 122.3(4)
Os5 C4 Os6 88.8(2)
C3 C4 Os4 81.0(3)
Os5 C4 Os4 82.04(19)
Os6 C4 Os4 83.88(19)
O10 C10 Os1 178.5(5)
O11 C11 Os1 178.1(6)
O12 C12 Os1 179.1(6)
O20 C20 Os2 172.6(5)
O21 C21 Os2 178.8(6)
O22 C22 Os2 178.3(6)
O30 C30 Os3 176.5(5)
O31 C31 Os3 176.7(6)
O32 C32 Os3 179.0(5)
O40 C40 Os4 176.5(6)
O41 C41 Os4 177.3(6)
O42 C42 Os4 176.8(5)
O50 C50 Os5 176.9(5)
O51 C51 Os5 177.9(5)
O52 C52 Os5 178.0(6)
O60 C60 Os6 174.3(5)
O61 C61 Os6 177.3(5)
O62 C62 Os6 176.3(6)

loop_
_geom_bond_atom_site_label_1
_geom_bond_atom_site_label_2
_geom_bond_distance
Os1 C10 1.906(7)
Os1 C12 1.908(7)
Os1 C11 1.944(6)
Os1 C2 2.070(6)
Os1 Os2 2.7848(4)
Os1 Os3 2.8821(3)
Os1 H1 1.80(2)
Os2 C21 1.907(6)
Os2 C22 1.920(6)
Os2 C20 1.931(6)
Os2 C2 2.233(6)
Os2 C3 2.432(6)
Os2 Os3 2.9107(3)
Os2 H2 1.76(6)
Os3 H1 1.80(2)
Os3 C31 1.906(6)
Os3 C30 1.914(6)
Os3 C32 1.976(6)
Os3 C2 2.075(6)
Os3 H1 1.80(2)
Os3 H2 1.79(6)
Os4 C42 1.905(6)
Os4 C41 1.924(6)
Os4 C40 1.932(7)
Os4 C4 2.226(5)
Os4 C3 2.420(6)
Os4 Os5 2.7944(3)
Os4 Os6 2.8978(4)
Os4 H4 1.79(7)
Os5 C51 1.889(6)
Os5 C52 1.909(6)
Os5 C50 1.953(6)
Os5 C4 2.026(5)
Os5 Os6 2.8930(3)
Os5 H3 1.92(7)
Os6 C60 1.913(6)
Os6 C62 1.932(6)
Os6 C61 1.971(6)
Os6 C4 2.108(6)
Os6 H3 1.73(7)
Os6 H4 1.75(7)
O10 C10 1.140(7)
O11 C11 1.137(7)
O12 C12 1.144(8)
O20 C20 1.130(7)
O21 C21 1.142(7)
O22 C22 1.125(7)
O30 C30 1.136(7)
O31 C31 1.138(7)
O32 C32 1.119(7)
O40 C40 1.127(7)
O41 C41 1.131(7)
O42 C42 1.144(7)
O50 C50 1.134(7)
O51 C51 1.142(7)
O52 C52 1.134(7)
O60 C60 1.138(7)
O61 C61 1.131(7)
O62 C62 1.126(7)
C2 C3 1.359(8)
C3 C4 1.361(8)
